data_7243969
loop_
_publ_author_name
'Al-Enezi, Mariam Y.'
'John, Elizabeth'
'Ibrahim, Yehia A.'
'Al-Awadi, Nouria A.'

_publ_section_title
;
 Highly efficient Ru(ii)--alkylidene based Hoveyda--Grubbs catalysts for
 ring-closing metathesis reactions
;
_journal_issue 60
_journal_name_full 'RSC Advances'
_journal_page_first 37866
_journal_page_last 37876
_journal_paper_doi 10.1039/D1RA07428H
_journal_volume 11
_journal_year 2021
_chemical_formula_sum 'C44 H49 Cl4 N3 O4 Ru S'
_chemical_formula_weight 958.79
_space_group_crystal_system monoclinic
_space_group_IT_number 14
_space_group_name_Hall '-P 2ybc'
_space_group_name_H-M_alt 'P 1 21/c 1'
_atom_sites_solution_hydrogens geom
_audit_creation_method SHELXL-2017/1
_audit_update_record
;
2021-08-25 deposited with the CCDC.	2021-11-10 downloaded from the CCDC.
;
_cell_angle_alpha 90
_cell_angle_beta 91.36(3)
_cell_angle_gamma 90
_cell_formula_units_Z 4
_cell_length_a 12.038(10)
_cell_length_b 14.886(12)
_cell_length_c 24.180(19)
_cell_measurement_reflns_used 355
_cell_measurement_temperature 150(2)
_cell_measurement_theta_max 25.37
_cell_measurement_theta_min 14.83
_cell_volume 4332(6)
_computing_structure_refinement 'SHELXL-2017/1 (Sheldrick, 2017)'
_diffrn_ambient_temperature 150(2)
_diffrn_detector_area_resol_mean 10.000
_diffrn_measured_fraction_theta_full 0.983
_diffrn_measured_fraction_theta_max 0.983
_diffrn_measurement_device_type 'Rigaku R-AXIS RAPID'
_diffrn_measurement_method \w
_diffrn_radiation_type 'Mo K\a'
_diffrn_radiation_wavelength 0.71075
_diffrn_reflns_av_R_equivalents 0.1712
_diffrn_reflns_av_unetI/netI 0.1758
_diffrn_reflns_Laue_measured_fraction_full 0.983
_diffrn_reflns_Laue_measured_fraction_max 0.983
_diffrn_reflns_limit_h_max 14
_diffrn_reflns_limit_h_min -13
_diffrn_reflns_limit_k_max 17
_diffrn_reflns_limit_k_min -17
_diffrn_reflns_limit_l_max 29
_diffrn_reflns_limit_l_min -26
_diffrn_reflns_number 24863
_diffrn_reflns_point_group_measured_fraction_full 0.983
_diffrn_reflns_point_group_measured_fraction_max 0.983
_diffrn_reflns_theta_full 25.242
_diffrn_reflns_theta_max 25.350
_diffrn_reflns_theta_min 3.214
_exptl_absorpt_coefficient_mu 0.703
_exptl_absorpt_correction_T_max 0.972
_exptl_absorpt_correction_T_min 0.379
_exptl_absorpt_correction_type multi-scan
_exptl_absorpt_process_details 'ABSCOR (Rigaku, 1995)'
_exptl_crystal_colour Colorless
_exptl_crystal_density_diffrn 1.472
_exptl_crystal_description Block
_exptl_crystal_F_000 1980
_exptl_crystal_size_max 0.100
_exptl_crystal_size_mid 0.050
_exptl_crystal_size_min 0.040
_refine_diff_density_max 1.012
_refine_diff_density_min -0.752
_refine_diff_density_rms 0.095
_refine_ls_extinction_method none
_refine_ls_goodness_of_fit_ref 0.957
_refine_ls_hydrogen_treatment constr
_refine_ls_matrix_type full
_refine_ls_number_parameters 515
_refine_ls_number_reflns 7781
_refine_ls_number_restraints 48
_refine_ls_restrained_S_all 0.959
_refine_ls_R_factor_all 0.1814
_refine_ls_R_factor_gt 0.0772
_refine_ls_shift/su_max 0.001
_refine_ls_shift/su_mean 0.000
_refine_ls_structure_factor_coef Fsqd
_refine_ls_weighting_details 'w=1/[\s^2^(Fo^2^)+(0.0940P)^2^] where P=(Fo^2^+2Fc^2^)/3'
_refine_ls_weighting_scheme calc
_refine_ls_wR_factor_gt 0.1689
_refine_ls_wR_factor_ref 0.2141
_reflns_Friedel_coverage 0.000
_reflns_number_gt 3493
_reflns_number_total 7781
_reflns_threshold_expression 'I > 2\s(I)'
_cod_data_source_file d1ra07428h2.cif
_cod_data_source_block shelxl
_cod_original_sg_symbol_H-M 'P 21/c'
_cod_database_code 7243969
_shelx_shelxl_version_number 2017/1
_shelx_space_group_comment
;
The symmetry employed for this shelxl refinement is uniquely defined
by the following loop, which should always be used as a source of
symmetry information in preference to the above space-group names.
They are only intended as comments.
;
_shelx_estimated_absorpt_t_min 0.933
_shelx_estimated_absorpt_t_max 0.972

loop_
_space_group_symop_operation_xyz
'x, y, z'
'-x, y+1/2, -z+1/2'
'-x, -y, -z'
'x, -y-1/2, z-1/2'

loop_
_atom_site_label
_atom_site_type_symbol
_atom_site_fract_x
_atom_site_fract_y
_atom_site_fract_z
_atom_site_U_iso_or_equiv
_atom_site_adp_type
_atom_site_occupancy
_atom_site_site_symmetry_order
_atom_site_calc_flag
_atom_site_refinement_flags_posn
_atom_site_refinement_flags_adp
_atom_site_refinement_flags_occupancy
_atom_site_disorder_assembly
_atom_site_disorder_group
Ru1 Ru 0.96508(6) 0.11818(5) 0.35504(3) 0.0464(2) Uani 1 1 d . . . . .
Cl1 Cl 1.0516(2) 0.18389(15) 0.43222(8) 0.0565(6) Uani 1 1 d . . . . .
Cl2 Cl 0.83361(19) 0.05339(15) 0.29467(8) 0.0549(6) Uani 1 1 d . . . . .
Cl3 Cl 0.2695(10) 0.4621(5) 0.4049(2) 0.345(6) Uani 1 1 d . . . . .
Cl4 Cl 0.3197(5) 0.6160(3) 0.3540(3) 0.233(3) Uani 1 1 d . . . . .
S1 S 0.5477(2) -0.08197(18) 0.30555(9) 0.0607(7) Uani 1 1 d . . . . .
O1 O 0.9380(5) -0.0026(4) 0.4115(2) 0.0483(14) Uani 1 1 d . . . . .
O2 O 0.7021(5) 0.0437(4) 0.4181(2) 0.0559(16) Uani 1 1 d . . . . .
O3 O 0.4309(5) -0.0946(5) 0.3045(3) 0.077(2) Uani 1 1 d . . . . .
O4 O 0.6065(5) -0.0862(4) 0.2548(2) 0.0685(19) Uani 1 1 d . . . . .
N1 N 1.0523(6) 0.2418(5) 0.2654(3) 0.057(2) Uani 1 1 d . . . . .
N2 N 0.9263(6) 0.2992(5) 0.3164(3) 0.055(2) Uani 1 1 d . . . . .
N3 N 0.5721(6) 0.0169(5) 0.3302(3) 0.0522(19) Uani 1 1 d . . . . .
H3 H 0.615964 0.053274 0.312088 0.063 Uiso 1 1 calc R U . . .
C1 C 0.9858(8) 0.2245(6) 0.3090(3) 0.049(2) Uani 1 1 d . . . . .
C2 C 1.0400(9) 0.3340(6) 0.2445(4) 0.071(3) Uani 1 1 d . . . . .
H2A H 1.020389 0.334001 0.204482 0.085 Uiso 1 1 calc R U . . .
H2B H 1.109474 0.368510 0.250496 0.085 Uiso 1 1 calc R U . . .
C3 C 0.9466(9) 0.3733(7) 0.2777(4) 0.074(3) Uani 1 1 d . . . . .
H3A H 0.970263 0.428677 0.297416 0.089 Uiso 1 1 calc R U . . .
H3B H 0.880237 0.386344 0.254154 0.089 Uiso 1 1 calc R U . . .
C4 C 1.1374(8) 0.1851(6) 0.2439(3) 0.053(2) Uani 1 1 d . . . . .
C5 C 1.1092(8) 0.1303(6) 0.1997(3) 0.051(2) Uani 1 1 d . . . . .
C6 C 1.1918(8) 0.0756(6) 0.1783(4) 0.058(3) Uani 1 1 d . . . . .
H6 H 1.173880 0.035826 0.148650 0.070 Uiso 1 1 calc R U . . .
C7 C 1.2968(8) 0.0781(6) 0.1990(4) 0.058(2) Uani 1 1 d . . . . .
C8 C 1.3244(8) 0.1365(6) 0.2426(4) 0.061(3) Uani 1 1 d . . . . .
H8 H 1.398724 0.138584 0.256665 0.073 Uiso 1 1 calc R U . . .
C9 C 1.2455(8) 0.1907(6) 0.2652(3) 0.051(2) Uani 1 1 d . . . . .
C10 C 0.9943(8) 0.1265(6) 0.1760(4) 0.064(3) Uani 1 1 d . . . . .
H10A H 0.993480 0.090046 0.142272 0.076 Uiso 1 1 calc R U . . .
H10B H 0.968845 0.187465 0.167141 0.076 Uiso 1 1 calc R U . . .
H10C H 0.944888 0.099544 0.203029 0.076 Uiso 1 1 calc R U . . .
C11 C 1.3877(11) 0.0180(9) 0.1747(5) 0.122(4) Uani 1 1 d . . . . .
H11A H 1.458455 0.050529 0.175178 0.147 Uiso 1 1 calc R U . . .
H11B H 1.366955 0.001902 0.136548 0.147 Uiso 1 1 calc R U . . .
H11C H 1.395424 -0.036752 0.196994 0.147 Uiso 1 1 calc R U . . .
C12 C 1.2727(9) 0.2518(7) 0.3134(4) 0.071(3) Uani 1 1 d . . . . .
H12A H 1.254497 0.313954 0.303338 0.085 Uiso 1 1 calc R U . . .
H12B H 1.352084 0.247365 0.322946 0.085 Uiso 1 1 calc R U . . .
H12C H 1.229160 0.233836 0.345331 0.085 Uiso 1 1 calc R U . . .
C13 C 0.8373(10) 0.3094(6) 0.3558(4) 0.067(2) Uani 1 1 d . U . . .
C14 C 0.7322(10) 0.2822(7) 0.3435(5) 0.076(2) Uani 1 1 d . U . . .
C15 C 0.6521(11) 0.2936(8) 0.3846(5) 0.096(3) Uani 1 1 d . U . . .
H15 H 0.578298 0.272811 0.378377 0.115 Uiso 1 1 calc R U . . .
C16 C 0.6813(13) 0.3356(8) 0.4345(6) 0.100(3) Uani 1 1 d . U . . .
C17 C 0.7823(12) 0.3625(8) 0.4438(5) 0.095(3) Uani 1 1 d . U . . .
H17 H 0.799943 0.389966 0.478389 0.114 Uiso 1 1 calc R U . . .
C18 C 0.8648(11) 0.3534(7) 0.4063(4) 0.078(2) Uani 1 1 d . U . . .
C19 C 0.7040(10) 0.2498(7) 0.2860(5) 0.105(4) Uani 1 1 d . . . . .
H19A H 0.640347 0.208827 0.287126 0.125 Uiso 1 1 calc R U . . .
H19B H 0.768010 0.218181 0.271022 0.125 Uiso 1 1 calc R U . . .
H19C H 0.685147 0.301326 0.262348 0.125 Uiso 1 1 calc R U . . .
C20 C 0.5886(11) 0.3467(8) 0.4761(5) 0.122(4) Uani 1 1 d . . . . .
H20A H 0.595787 0.405373 0.494304 0.147 Uiso 1 1 calc R U . . .
H20B H 0.594315 0.299042 0.504008 0.147 Uiso 1 1 calc R U . . .
H20C H 0.516266 0.342930 0.456815 0.147 Uiso 1 1 calc R U . . .
C21 C 0.9757(13) 0.3941(7) 0.4197(5) 0.112(5) Uani 1 1 d . . . . .
H21A H 0.994375 0.384467 0.458927 0.134 Uiso 1 1 calc R U . . .
H21B H 0.973207 0.458719 0.411991 0.134 Uiso 1 1 calc R U . . .
H21C H 1.032304 0.365855 0.396982 0.134 Uiso 1 1 calc R U . . .
C22 C 1.0822(7) 0.0481(6) 0.3354(3) 0.046(2) Uani 1 1 d . . . . .
H22 H 1.130551 0.066142 0.306966 0.055 Uiso 1 1 calc R U . . .
C23 C 1.0987(7) -0.0359(6) 0.3646(3) 0.046(2) Uani 1 1 d . . . . .
C24 C 1.1886(7) -0.0914(6) 0.3559(3) 0.051(2) Uani 1 1 d . . . . .
H24 H 1.241266 -0.074584 0.329135 0.061 Uiso 1 1 calc R U . . .
C25 C 1.2044(8) -0.1698(6) 0.3844(4) 0.061(3) Uani 1 1 d . . . . .
H25 H 1.266351 -0.207234 0.377358 0.073 Uiso 1 1 calc R U . . .
C26 C 1.1295(8) -0.1932(6) 0.4232(4) 0.058(2) Uani 1 1 d . . . . .
H26 H 1.139998 -0.247813 0.442961 0.070 Uiso 1 1 calc R U . . .
C27 C 1.0382(8) -0.1397(6) 0.4350(3) 0.049(2) Uani 1 1 d . . . . .
H27 H 0.988219 -0.156598 0.462981 0.059 Uiso 1 1 calc R U . . .
C28 C 1.0218(7) -0.0609(6) 0.4049(3) 0.044(2) Uani 1 1 d . . . . .
C29 C 0.8653(7) -0.0167(6) 0.4581(3) 0.051(2) Uani 1 1 d . . . . .
H29A H 0.910666 -0.018400 0.492786 0.061 Uiso 1 1 calc R U . . .
H29B H 0.827481 -0.075391 0.453863 0.061 Uiso 1 1 calc R U . . .
C30 C 0.7815(7) 0.0547(7) 0.4620(3) 0.055(2) Uani 1 1 d . . . . .
H30A H 0.744376 0.050966 0.498048 0.066 Uiso 1 1 calc R U . . .
H30B H 0.817481 0.114276 0.459351 0.066 Uiso 1 1 calc R U . . .
C31 C 0.5923(7) 0.0650(6) 0.4254(3) 0.050(2) Uani 1 1 d . . . . .
C32 C 0.5505(8) 0.1020(6) 0.4734(4) 0.059(3) Uani 1 1 d . . . . .
H32 H 0.597729 0.116584 0.504160 0.070 Uiso 1 1 calc R U . . .
C33 C 0.4352(9) 0.1170(6) 0.4746(4) 0.065(3) Uani 1 1 d . . . . .
H33 H 0.403975 0.140724 0.507254 0.078 Uiso 1 1 calc R U . . .
C34 C 0.3678(9) 0.0987(6) 0.4307(4) 0.064(3) Uani 1 1 d . . . . .
H34 H 0.290012 0.108655 0.432756 0.077 Uiso 1 1 calc R U . . .
C35 C 0.4125(8) 0.0655(6) 0.3830(4) 0.058(2) Uani 1 1 d . . . . .
H35 H 0.365820 0.054751 0.351412 0.069 Uiso 1 1 calc R U . . .
C36 C 0.5249(7) 0.0476(6) 0.3807(4) 0.051(2) Uani 1 1 d . . . . .
C37 C 0.6083(9) -0.1608(6) 0.3516(4) 0.058(3) Uani 1 1 d . . . . .
C38 C 0.5430(10) -0.2210(8) 0.3784(4) 0.077(3) Uani 1 1 d . . . . .
H38 H 0.464552 -0.220091 0.372974 0.093 Uiso 1 1 calc R U . . .
C39 C 0.5909(13) -0.2816(8) 0.4125(5) 0.088(4) Uani 1 1 d . . . . .
H39 H 0.544744 -0.323059 0.431078 0.106 Uiso 1 1 calc R U . . .
C40 C 0.7041(12) -0.2862(7) 0.4217(4) 0.075(3) Uani 1 1 d . . . . .
C41 C 0.7673(9) -0.2266(7) 0.3922(4) 0.071(3) Uani 1 1 d . . . . .
H41 H 0.845935 -0.228617 0.396143 0.085 Uiso 1 1 calc R U . . .
C42 C 0.7193(9) -0.1643(6) 0.3571(4) 0.060(3) Uani 1 1 d . . . . .
H42 H 0.764437 -0.124108 0.336969 0.072 Uiso 1 1 calc R U . . .
C43 C 0.7569(13) -0.3536(8) 0.4604(4) 0.110(5) Uani 1 1 d . . . . .
H43A H 0.763401 -0.327741 0.497637 0.165 Uiso 1 1 calc R U . . .
H43B H 0.830920 -0.369187 0.447441 0.165 Uiso 1 1 calc R U . . .
H43C H 0.710723 -0.407764 0.461438 0.165 Uiso 1 1 calc R U . . .
C44 C 0.2957(11) 0.5068(8) 0.3489(5) 0.098(4) Uani 1 1 d . . . . .
H44A H 0.232288 0.496962 0.322822 0.117 Uiso 1 1 calc R U . . .
H44B H 0.361654 0.477293 0.333353 0.117 Uiso 1 1 calc R U . . .

loop_
_atom_site_aniso_label
_atom_site_aniso_U_11
_atom_site_aniso_U_22
_atom_site_aniso_U_33
_atom_site_aniso_U_23
_atom_site_aniso_U_13
_atom_site_aniso_U_12
Ru1 0.0421(4) 0.0491(4) 0.0480(4) 0.0044(3) -0.0003(3) 0.0037(4)
Cl1 0.0597(16) 0.0606(15) 0.0488(11) 0.0029(10) -0.0055(11) -0.0018(12)
Cl2 0.0480(15) 0.0583(15) 0.0582(12) 0.0010(10) -0.0018(11) -0.0008(11)
Cl3 0.620(18) 0.298(9) 0.120(4) 0.021(5) 0.063(7) -0.193(10)
Cl4 0.206(6) 0.094(3) 0.392(8) -0.072(4) -0.133(6) 0.041(3)
S1 0.0450(16) 0.0788(18) 0.0580(14) -0.0167(12) -0.0047(12) -0.0002(13)
O1 0.036(4) 0.054(4) 0.055(3) 0.005(3) 0.004(3) 0.003(3)
O2 0.045(4) 0.071(4) 0.052(3) -0.013(3) -0.004(3) 0.007(3)
O3 0.037(4) 0.103(6) 0.091(4) -0.034(4) -0.005(4) -0.002(4)
O4 0.059(4) 0.099(5) 0.047(3) -0.011(3) -0.005(3) 0.013(4)
N1 0.063(6) 0.045(5) 0.064(5) 0.010(4) 0.015(4) 0.004(4)
N2 0.064(5) 0.042(5) 0.060(4) 0.013(4) 0.011(4) 0.017(4)
N3 0.042(5) 0.060(5) 0.055(4) -0.006(4) 0.001(4) 0.001(4)
C1 0.051(6) 0.049(6) 0.047(5) 0.002(4) -0.012(4) -0.003(5)
C2 0.084(8) 0.055(6) 0.073(6) 0.013(5) 0.022(6) 0.023(6)
C3 0.079(8) 0.069(7) 0.075(6) 0.010(5) 0.025(6) 0.018(6)
C4 0.055(7) 0.050(6) 0.054(5) 0.011(4) 0.016(5) 0.009(5)
C5 0.049(6) 0.061(6) 0.042(5) 0.018(4) 0.001(4) 0.011(5)
C6 0.059(7) 0.050(6) 0.065(6) 0.004(5) 0.014(5) -0.002(5)
C7 0.050(7) 0.064(6) 0.060(6) 0.005(5) 0.009(5) 0.000(5)
C8 0.046(6) 0.068(7) 0.069(6) 0.023(5) -0.001(5) 0.000(5)
C9 0.056(7) 0.051(6) 0.045(5) 0.012(4) 0.007(5) -0.006(5)
C10 0.067(7) 0.069(7) 0.055(5) 0.008(5) 0.004(5) 0.001(6)
C11 0.127(9) 0.106(7) 0.138(8) 0.010(6) 0.080(7) 0.019(6)
C12 0.068(8) 0.066(7) 0.078(6) 0.001(5) -0.007(6) -0.015(6)
C13 0.080(5) 0.059(5) 0.064(4) 0.009(4) 0.023(5) 0.021(5)
C14 0.083(5) 0.059(5) 0.086(5) 0.013(4) 0.013(5) 0.022(5)
C15 0.089(6) 0.080(6) 0.120(6) 0.021(5) 0.033(5) 0.020(5)
C16 0.117(6) 0.078(6) 0.107(6) 0.018(5) 0.047(6) 0.029(6)
C17 0.127(7) 0.075(6) 0.085(5) 0.005(5) 0.032(5) 0.030(6)
C18 0.105(6) 0.064(6) 0.066(5) 0.012(4) 0.017(5) 0.018(5)
C19 0.079(9) 0.057(8) 0.176(12) 0.029(8) -0.023(9) 0.015(6)
C20 0.127(9) 0.106(7) 0.138(8) 0.010(6) 0.080(7) 0.019(6)
C21 0.186(16) 0.056(8) 0.092(8) 0.005(6) -0.039(9) 0.017(9)
C22 0.035(5) 0.060(6) 0.044(4) 0.000(4) 0.002(4) 0.005(4)
C23 0.034(5) 0.047(5) 0.057(5) 0.001(4) -0.010(4) -0.006(4)
C24 0.033(5) 0.067(7) 0.053(5) 0.000(4) -0.005(4) 0.001(5)
C25 0.041(6) 0.059(7) 0.083(6) 0.008(5) -0.007(5) 0.008(5)
C26 0.061(7) 0.043(6) 0.069(6) 0.010(5) -0.007(5) 0.011(5)
C27 0.053(6) 0.051(6) 0.044(5) -0.006(4) -0.001(4) -0.005(5)
C28 0.037(5) 0.054(6) 0.040(4) -0.004(4) 0.000(4) -0.001(4)
C29 0.038(5) 0.067(6) 0.048(5) 0.003(4) 0.007(4) 0.002(5)
C30 0.034(6) 0.076(7) 0.056(5) -0.010(5) 0.003(5) 0.003(5)
C31 0.040(6) 0.053(6) 0.057(5) -0.012(4) 0.001(5) 0.003(4)
C32 0.060(7) 0.052(6) 0.063(6) -0.015(4) -0.009(5) 0.001(5)
C33 0.061(7) 0.060(6) 0.074(6) -0.021(5) 0.010(6) 0.004(6)
C34 0.053(7) 0.065(7) 0.074(6) -0.013(5) 0.002(6) 0.006(5)
C35 0.045(6) 0.061(6) 0.066(6) -0.006(5) -0.004(5) 0.005(5)
C36 0.038(6) 0.048(6) 0.066(6) -0.006(4) -0.005(5) 0.005(4)
C37 0.055(7) 0.056(6) 0.062(6) -0.015(5) 0.010(5) -0.001(5)
C38 0.063(8) 0.083(9) 0.087(7) -0.011(6) 0.026(7) -0.010(7)
C39 0.110(12) 0.075(9) 0.081(8) -0.002(6) 0.047(8) -0.010(8)
C40 0.099(10) 0.064(8) 0.063(6) -0.016(5) -0.005(7) 0.019(7)
C41 0.060(7) 0.074(8) 0.078(7) -0.017(6) -0.009(6) -0.002(6)
C42 0.055(7) 0.052(6) 0.073(6) -0.006(5) -0.004(6) -0.006(5)
C43 0.170(14) 0.088(9) 0.071(7) 0.007(6) -0.003(8) 0.034(9)
C44 0.075(9) 0.102(10) 0.117(9) -0.001(8) 0.000(8) 0.000(7)

loop_
_atom_type_symbol
_atom_type_description
_atom_type_scat_dispersion_real
_atom_type_scat_dispersion_imag
_atom_type_scat_source
C C 0.0033 0.0016 'International Tables Vol C Tables 4.2.6.8 and 6.1.1.4'
H H 0.0000 0.0000 'International Tables Vol C Tables 4.2.6.8 and 6.1.1.4'
N N 0.0061 0.0033 'International Tables Vol C Tables 4.2.6.8 and 6.1.1.4'
O O 0.0106 0.0060 'International Tables Vol C Tables 4.2.6.8 and 6.1.1.4'
S S 0.1246 0.1234 'International Tables Vol C Tables 4.2.6.8 and 6.1.1.4'
Cl Cl 0.1484 0.1585 'International Tables Vol C Tables 4.2.6.8 and 6.1.1.4'
Ru Ru -1.2594 0.8363 'International Tables Vol C Tables 4.2.6.8 and 6.1.1.4'

loop_
_geom_angle_atom_site_label_1
_geom_angle_atom_site_label_2
_geom_angle_atom_site_label_3
_geom_angle
_geom_angle_site_symmetry_1
_geom_angle_site_symmetry_3
_geom_angle_publ_flag
C22 Ru1 C1 101.8(4) . . ?
C22 Ru1 O1 80.1(3) . . ?
C1 Ru1 O1 177.7(3) . . ?
C22 Ru1 Cl1 96.6(3) . . ?
C1 Ru1 Cl1 93.2(2) . . ?
O1 Ru1 Cl1 85.37(16) . . ?
C22 Ru1 Cl2 96.7(3) . . ?
C1 Ru1 Cl2 94.1(3) . . ?
O1 Ru1 Cl2 86.80(16) . . ?
Cl1 Ru1 Cl2 163.13(8) . . ?
O3 S1 O4 119.3(4) . . ?
O3 S1 N3 107.4(4) . . ?
O4 S1 N3 105.5(4) . . ?
O3 S1 C37 108.5(5) . . ?
O4 S1 C37 107.9(4) . . ?
N3 S1 C37 107.7(4) . . ?
C28 O1 C29 117.7(6) . . ?
C28 O1 Ru1 108.6(4) . . ?
C29 O1 Ru1 132.2(5) . . ?
C31 O2 C30 120.6(6) . . ?
C1 N1 C4 127.4(7) . . ?
C1 N1 C2 112.7(7) . . ?
C4 N1 C2 119.5(6) . . ?
C1 N2 C13 125.3(7) . . ?
C1 N2 C3 116.1(7) . . ?
C13 N2 C3 118.3(7) . . ?
C36 N3 S1 122.2(6) . . ?
C36 N3 H3 118.9 . . ?
S1 N3 H3 118.9 . . ?
N2 C1 N1 105.9(7) . . ?
N2 C1 Ru1 121.4(6) . . ?
N1 C1 Ru1 132.7(7) . . ?
N1 C2 C3 104.4(7) . . ?
N1 C2 H2A 110.9 . . ?
C3 C2 H2A 110.9 . . ?
N1 C2 H2B 110.9 . . ?
C3 C2 H2B 110.9 . . ?
H2A C2 H2B 108.9 . . ?
N2 C3 C2 100.6(7) . . ?
N2 C3 H3A 111.6 . . ?
C2 C3 H3A 111.6 . . ?
N2 C3 H3B 111.6 . . ?
C2 C3 H3B 111.6 . . ?
H3A C3 H3B 109.4 . . ?
C5 C4 C9 122.3(8) . . ?
C5 C4 N1 117.6(9) . . ?
C9 C4 N1 120.0(8) . . ?
C4 C5 C6 117.9(9) . . ?
C4 C5 C10 122.0(8) . . ?
C6 C5 C10 120.0(9) . . ?
C7 C6 C5 121.0(9) . . ?
C7 C6 H6 119.5 . . ?
C5 C6 H6 119.5 . . ?
C6 C7 C8 120.0(9) . . ?
C6 C7 C11 120.7(10) . . ?
C8 C7 C11 119.3(11) . . ?
C9 C8 C7 120.8(10) . . ?
C9 C8 H8 119.6 . . ?
C7 C8 H8 119.6 . . ?
C8 C9 C4 117.9(8) . . ?
C8 C9 C12 121.6(10) . . ?
C4 C9 C12 120.5(9) . . ?
C5 C10 H10A 109.5 . . ?
C5 C10 H10B 109.5 . . ?
H10A C10 H10B 109.5 . . ?
C5 C10 H10C 109.5 . . ?
H10A C10 H10C 109.5 . . ?
H10B C10 H10C 109.5 . . ?
C7 C11 H11A 109.5 . . ?
C7 C11 H11B 109.5 . . ?
H11A C11 H11B 109.5 . . ?
C7 C11 H11C 109.5 . . ?
H11A C11 H11C 109.5 . . ?
H11B C11 H11C 109.5 . . ?
C9 C12 H12A 109.5 . . ?
C9 C12 H12B 109.5 . . ?
H12A C12 H12B 109.5 . . ?
C9 C12 H12C 109.5 . . ?
H12A C12 H12C 109.5 . . ?
H12B C12 H12C 109.5 . . ?
C14 C13 C18 121.7(10) . . ?
C14 C13 N2 121.5(10) . . ?
C18 C13 N2 116.8(10) . . ?
C13 C14 C15 117.3(11) . . ?
C13 C14 C19 119.2(10) . . ?
C15 C14 C19 123.2(12) . . ?
C16 C15 C14 120.0(13) . . ?
C16 C15 H15 120.0 . . ?
C14 C15 H15 120.0 . . ?
C17 C16 C15 120.4(12) . . ?
C17 C16 C20 123.2(14) . . ?
C15 C16 C20 116.4(14) . . ?
C16 C17 C18 123.2(14) . . ?
C16 C17 H17 118.4 . . ?
C18 C17 H17 118.4 . . ?
C17 C18 C13 117.3(12) . . ?
C17 C18 C21 118.3(12) . . ?
C13 C18 C21 124.3(10) . . ?
C14 C19 H19A 109.5 . . ?
C14 C19 H19B 109.5 . . ?
H19A C19 H19B 109.5 . . ?
C14 C19 H19C 109.5 . . ?
H19A C19 H19C 109.5 . . ?
H19B C19 H19C 109.5 . . ?
C16 C20 H20A 109.5 . . ?
C16 C20 H20B 109.5 . . ?
H20A C20 H20B 109.5 . . ?
C16 C20 H20C 109.5 . . ?
H20A C20 H20C 109.5 . . ?
H20B C20 H20C 109.5 . . ?
C18 C21 H21A 109.5 . . ?
C18 C21 H21B 109.5 . . ?
H21A C21 H21B 109.5 . . ?
C18 C21 H21C 109.5 . . ?
H21A C21 H21C 109.5 . . ?
H21B C21 H21C 109.5 . . ?
C23 C22 Ru1 117.7(6) . . ?
C23 C22 H22 121.2 . . ?
Ru1 C22 H22 121.2 . . ?
C24 C23 C28 118.5(8) . . ?
C24 C23 C22 122.8(7) . . ?
C28 C23 C22 118.7(7) . . ?
C25 C24 C23 122.2(8) . . ?
C25 C24 H24 118.9 . . ?
C23 C24 H24 118.9 . . ?
C26 C25 C24 118.7(8) . . ?
C26 C25 H25 120.7 . . ?
C24 C25 H25 120.7 . . ?
C25 C26 C27 122.3(8) . . ?
C25 C26 H26 118.9 . . ?
C27 C26 H26 118.9 . . ?
C28 C27 C26 118.5(8) . . ?
C28 C27 H27 120.7 . . ?
C26 C27 H27 120.7 . . ?
O1 C28 C27 125.5(7) . . ?
O1 C28 C23 114.7(7) . . ?
C27 C28 C23 119.8(8) . . ?
O1 C29 C30 111.8(7) . . ?
O1 C29 H29A 109.3 . . ?
C30 C29 H29A 109.3 . . ?
O1 C29 H29B 109.3 . . ?
C30 C29 H29B 109.3 . . ?
H29A C29 H29B 107.9 . . ?
O2 C30 C29 108.6(7) . . ?
O2 C30 H30A 110.0 . . ?
C29 C30 H30A 110.0 . . ?
O2 C30 H30B 110.0 . . ?
C29 C30 H30B 110.0 . . ?
H30A C30 H30B 108.3 . . ?
C36 C31 O2 114.3(7) . . ?
C36 C31 C32 121.1(8) . . ?
O2 C31 C32 124.5(8) . . ?
C31 C32 C33 117.2(9) . . ?
C31 C32 H32 121.4 . . ?
C33 C32 H32 121.4 . . ?
C34 C33 C32 121.9(9) . . ?
C34 C33 H33 119.1 . . ?
C32 C33 H33 119.1 . . ?
C33 C34 C35 119.5(9) . . ?
C33 C34 H34 120.3 . . ?
C35 C34 H34 120.3 . . ?
C34 C35 C36 120.3(9) . . ?
C34 C35 H35 119.9 . . ?
C36 C35 H35 119.9 . . ?
C31 C36 C35 120.0(8) . . ?
C31 C36 N3 119.7(8) . . ?
C35 C36 N3 120.2(8) . . ?
C42 C37 C38 120.7(10) . . ?
C42 C37 S1 119.0(8) . . ?
C38 C37 S1 120.2(9) . . ?
C39 C38 C37 119.2(11) . . ?
C39 C38 H38 120.4 . . ?
C37 C38 H38 120.4 . . ?
C38 C39 C40 122.8(11) . . ?
C38 C39 H39 118.6 . . ?
C40 C39 H39 118.6 . . ?
C39 C40 C41 116.1(11) . . ?
C39 C40 C43 122.4(13) . . ?
C41 C40 C43 121.5(13) . . ?
C42 C41 C40 121.7(11) . . ?
C42 C41 H41 119.2 . . ?
C40 C41 H41 119.2 . . ?
C37 C42 C41 119.4(10) . . ?
C37 C42 H42 120.3 . . ?
C41 C42 H42 120.3 . . ?
C40 C43 H43A 109.5 . . ?
C40 C43 H43B 109.5 . . ?
H43A C43 H43B 109.5 . . ?
C40 C43 H43C 109.5 . . ?
H43A C43 H43C 109.5 . . ?
H43B C43 H43C 109.5 . . ?
Cl3 C44 Cl4 113.4(8) . . ?
Cl3 C44 H44A 108.9 . . ?
Cl4 C44 H44A 108.9 . . ?
Cl3 C44 H44B 108.9 . . ?
Cl4 C44 H44B 108.9 . . ?
H44A C44 H44B 107.7 . . ?

loop_
_geom_bond_atom_site_label_1
_geom_bond_atom_site_label_2
_geom_bond_distance
_geom_bond_site_symmetry_2
_geom_bond_publ_flag
Ru1 C22 1.825(8) . ?
Ru1 C1 1.955(8) . ?
Ru1 O1 2.285(5) . ?
Ru1 Cl1 2.331(3) . ?
Ru1 Cl2 2.336(3) . ?
Cl3 C44 1.546(12) . ?
Cl4 C44 1.655(12) . ?
S1 O3 1.418(7) . ?
S1 O4 1.433(6) . ?
S1 N3 1.613(7) . ?
S1 C37 1.763(10) . ?
O1 C28 1.343(9) . ?
O1 C29 1.458(8) . ?
O2 C31 1.374(10) . ?
O2 C30 1.422(10) . ?
N1 C1 1.364(9) . ?
N1 C4 1.434(10) . ?
N1 C2 1.469(10) . ?
N2 C1 1.337(10) . ?
N2 C13 1.458(10) . ?
N2 C3 1.471(10) . ?
N3 C36 1.434(10) . ?
N3 H3 0.8800 . ?
C2 C3 1.515(11) . ?
C2 H2A 0.9900 . ?
C2 H2B 0.9900 . ?
C3 H3A 0.9900 . ?
C3 H3B 0.9900 . ?
C4 C5 1.380(12) . ?
C4 C9 1.390(13) . ?
C5 C6 1.395(11) . ?
C5 C10 1.485(12) . ?
C6 C7 1.348(13) . ?
C6 H6 0.9500 . ?
C7 C8 1.401(13) . ?
C7 C11 1.540(13) . ?
C8 C9 1.370(12) . ?
C8 H8 0.9500 . ?
C9 C12 1.509(12) . ?
C10 H10A 0.9800 . ?
C10 H10B 0.9800 . ?
C10 H10C 0.9800 . ?
C11 H11A 0.9800 . ?
C11 H11B 0.9800 . ?
C11 H11C 0.9800 . ?
C12 H12A 0.9800 . ?
C12 H12B 0.9800 . ?
C12 H12C 0.9800 . ?
C13 C14 1.355(15) . ?
C13 C18 1.417(15) . ?
C14 C15 1.411(13) . ?
C14 C19 1.504(15) . ?
C15 C16 1.395(18) . ?
C15 H15 0.9500 . ?
C16 C17 1.295(18) . ?
C16 C20 1.530(14) . ?
C17 C18 1.368(14) . ?
C17 H17 0.9500 . ?
C18 C21 1.495(17) . ?
C19 H19A 0.9800 . ?
C19 H19B 0.9800 . ?
C19 H19C 0.9800 . ?
C20 H20A 0.9800 . ?
C20 H20B 0.9800 . ?
C20 H20C 0.9800 . ?
C21 H21A 0.9800 . ?
C21 H21B 0.9800 . ?
C21 H21C 0.9800 . ?
C22 C23 1.448(11) . ?
C22 H22 0.9500 . ?
C23 C24 1.382(11) . ?
C23 C28 1.410(10) . ?
C24 C25 1.366(11) . ?
C24 H24 0.9500 . ?
C25 C26 1.361(11) . ?
C25 H25 0.9500 . ?
C26 C27 1.392(11) . ?
C26 H26 0.9500 . ?
C27 C28 1.392(11) . ?
C27 H27 0.9500 . ?
C29 C30 1.470(11) . ?
C29 H29A 0.9900 . ?
C29 H29B 0.9900 . ?
C30 H30A 0.9900 . ?
C30 H30B 0.9900 . ?
C31 C36 1.360(12) . ?
C31 C32 1.391(11) . ?
C32 C33 1.406(13) . ?
C32 H32 0.9500 . ?
C33 C34 1.348(13) . ?
C33 H33 0.9500 . ?
C34 C35 1.378(11) . ?
C34 H34 0.9500 . ?
C35 C36 1.381(12) . ?
C35 H35 0.9500 . ?
C37 C42 1.342(13) . ?
C37 C38 1.366(13) . ?
C38 C39 1.343(16) . ?
C38 H38 0.9500 . ?
C39 C40 1.377(16) . ?
C39 H39 0.9500 . ?
C40 C41 1.380(14) . ?
C40 C43 1.502(14) . ?
C41 C42 1.374(13) . ?
C41 H41 0.9500 . ?
C42 H42 0.9500 . ?
C43 H43A 0.9800 . ?
C43 H43B 0.9800 . ?
C43 H43C 0.9800 . ?
C44 H44A 0.9900 . ?
C44 H44B 0.9900 . ?

loop_
_geom_torsion_atom_site_label_1
_geom_torsion_atom_site_label_2
_geom_torsion_atom_site_label_3
_geom_torsion_atom_site_label_4
_geom_torsion
_geom_torsion_site_symmetry_1
_geom_torsion_site_symmetry_2
_geom_torsion_site_symmetry_3
_geom_torsion_site_symmetry_4
_geom_torsion_publ_flag
O3 S1 N3 C36 50.3(8) . . . . ?
O4 S1 N3 C36 178.5(7) . . . . ?
C37 S1 N3 C36 -66.5(8) . . . . ?
C13 N2 C1 N1 174.8(8) . . . . ?
C3 N2 C1 N1 0.8(11) . . . . ?
C13 N2 C1 Ru1 -3.7(12) . . . . ?
C3 N2 C1 Ru1 -177.7(7) . . . . ?
C4 N1 C1 N2 175.0(9) . . . . ?
C2 N1 C1 N2 2.7(10) . . . . ?
C4 N1 C1 Ru1 -6.7(14) . . . . ?
C2 N1 C1 Ru1 -178.9(7) . . . . ?
C1 N1 C2 C3 -5.0(11) . . . . ?
C4 N1 C2 C3 -177.9(9) . . . . ?
C1 N2 C3 C2 -3.7(11) . . . . ?
C13 N2 C3 C2 -178.2(8) . . . . ?
N1 C2 C3 N2 4.8(10) . . . . ?
C1 N1 C4 C5 95.5(10) . . . . ?
C2 N1 C4 C5 -92.8(10) . . . . ?
C1 N1 C4 C9 -88.5(11) . . . . ?
C2 N1 C4 C9 83.3(10) . . . . ?
C9 C4 C5 C6 3.6(12) . . . . ?
N1 C4 C5 C6 179.5(7) . . . . ?
C9 C4 C5 C10 -178.2(8) . . . . ?
N1 C4 C5 C10 -2.3(12) . . . . ?
C4 C5 C6 C7 -2.0(12) . . . . ?
C10 C5 C6 C7 179.7(8) . . . . ?
C5 C6 C7 C8 -0.1(13) . . . . ?
C5 C6 C7 C11 -179.5(8) . . . . ?
C6 C7 C8 C9 0.8(13) . . . . ?
C11 C7 C8 C9 -179.8(8) . . . . ?
C7 C8 C9 C4 0.7(12) . . . . ?
C7 C8 C9 C12 177.9(8) . . . . ?
C5 C4 C9 C8 -2.9(12) . . . . ?
N1 C4 C9 C8 -178.7(7) . . . . ?
C5 C4 C9 C12 179.8(8) . . . . ?
N1 C4 C9 C12 4.0(12) . . . . ?
C1 N2 C13 C14 -83.4(12) . . . . ?
C3 N2 C13 C14 90.4(12) . . . . ?
C1 N2 C13 C18 99.9(11) . . . . ?
C3 N2 C13 C18 -86.2(11) . . . . ?
C18 C13 C14 C15 -4.4(15) . . . . ?
N2 C13 C14 C15 179.1(8) . . . . ?
C18 C13 C14 C19 170.0(9) . . . . ?
N2 C13 C14 C19 -6.5(15) . . . . ?
C13 C14 C15 C16 3.1(16) . . . . ?
C19 C14 C15 C16 -171.0(10) . . . . ?
C14 C15 C16 C17 -1.4(19) . . . . ?
C14 C15 C16 C20 178.9(9) . . . . ?
C15 C16 C17 C18 1(2) . . . . ?
C20 C16 C17 C18 -179.3(10) . . . . ?
C16 C17 C18 C13 -2.2(17) . . . . ?
C16 C17 C18 C21 174.8(12) . . . . ?
C14 C13 C18 C17 3.9(15) . . . . ?
N2 C13 C18 C17 -179.4(8) . . . . ?
C14 C13 C18 C21 -172.8(10) . . . . ?
N2 C13 C18 C21 3.8(15) . . . . ?
C1 Ru1 C22 C23 175.8(7) . . . . ?
O1 Ru1 C22 C23 -3.0(6) . . . . ?
Cl1 Ru1 C22 C23 81.1(7) . . . . ?
Cl2 Ru1 C22 C23 -88.5(6) . . . . ?
Ru1 C22 C23 C24 -175.6(7) . . . . ?
Ru1 C22 C23 C28 2.5(10) . . . . ?
C28 C23 C24 C25 0.7(13) . . . . ?
C22 C23 C24 C25 178.8(9) . . . . ?
C23 C24 C25 C26 -0.8(14) . . . . ?
C24 C25 C26 C27 -0.5(14) . . . . ?
C25 C26 C27 C28 1.7(13) . . . . ?
C29 O1 C28 C27 7.6(12) . . . . ?
Ru1 O1 C28 C27 175.4(7) . . . . ?
C29 O1 C28 C23 -170.5(7) . . . . ?
Ru1 O1 C28 C23 -2.8(8) . . . . ?
C26 C27 C28 O1 -179.9(8) . . . . ?
C26 C27 C28 C23 -1.8(12) . . . . ?
C24 C23 C28 O1 178.9(8) . . . . ?
C22 C23 C28 O1 0.7(11) . . . . ?
C24 C23 C28 C27 0.6(12) . . . . ?
C22 C23 C28 C27 -177.6(8) . . . . ?
C28 O1 C29 C30 176.9(7) . . . . ?
Ru1 O1 C29 C30 12.6(11) . . . . ?
C31 O2 C30 C29 146.0(7) . . . . ?
O1 C29 C30 O2 71.8(9) . . . . ?
C30 O2 C31 C36 -177.3(8) . . . . ?
C30 O2 C31 C32 3.3(13) . . . . ?
C36 C31 C32 C33 2.7(13) . . . . ?
O2 C31 C32 C33 -178.0(8) . . . . ?
C31 C32 C33 C34 -1.7(14) . . . . ?
C32 C33 C34 C35 -0.9(15) . . . . ?
C33 C34 C35 C36 2.6(14) . . . . ?
O2 C31 C36 C35 179.6(8) . . . . ?
C32 C31 C36 C35 -1.0(14) . . . . ?
O2 C31 C36 N3 -4.9(12) . . . . ?
C32 C31 C36 N3 174.5(8) . . . . ?
C34 C35 C36 C31 -1.6(14) . . . . ?
C34 C35 C36 N3 -177.1(8) . . . . ?
S1 N3 C36 C31 114.4(8) . . . . ?
S1 N3 C36 C35 -70.1(10) . . . . ?
O3 S1 C37 C42 176.7(7) . . . . ?
O4 S1 C37 C42 46.2(9) . . . . ?
N3 S1 C37 C42 -67.3(8) . . . . ?
O3 S1 C37 C38 0.9(9) . . . . ?
O4 S1 C37 C38 -129.6(7) . . . . ?
N3 S1 C37 C38 116.9(8) . . . . ?
C42 C37 C38 C39 3.0(15) . . . . ?
S1 C37 C38 C39 178.8(8) . . . . ?
C37 C38 C39 C40 -0.3(17) . . . . ?
C38 C39 C40 C41 -2.3(17) . . . . ?
C38 C39 C40 C43 179.3(10) . . . . ?
C39 C40 C41 C42 2.2(15) . . . . ?
C43 C40 C41 C42 -179.4(9) . . . . ?
C38 C37 C42 C41 -3.1(14) . . . . ?
S1 C37 C42 C41 -178.9(7) . . . . ?
C40 C41 C42 C37 0.4(14) . . . . ?
